data_4022887
loop_
_publ_author_name
'Masayuki Inoue'
'Nayoung Lee'
'Satoshi Kasuya'
'Takaaki Sato'
'Masahiro Hirama'
'Miyako Moriyama'
'Yoshiyasu Fukuyama'

_publ_section_title
;
 Total Synthesis and Bioactivity of an Unnatural Enantiomer
 of Merrilactone A: Development of an Enantioselective
 Desymmetrization Strategy
;
_journal_name_full 'Journal of Organic Chemistry'
_journal_page_first 3065
_journal_page_last 3075
_journal_paper_doi 10.1021/jo0700474
_journal_volume 72
_journal_year 2007
_chemical_absolute_configuration 'CHOOSE rm ad rmad syn or unk'
_chemical_formula_moiety 'C26 H26 Cl4 O4 '
_chemical_formula_sum 'C26 H26 Cl4 O4'
_chemical_formula_weight 544.30
_space_group_IT_number 19
_symmetry_cell_setting orthorhombic
_symmetry_Int_Tables_number 19
_symmetry_space_group_name_Hall 'P 2ac 2ab'
_symmetry_space_group_name_H-M 'P 21 21 21'
_cell_angle_alpha 90
_cell_angle_beta 90
_cell_angle_gamma 90
_cell_formula_units_Z 4
_cell_length_a 10.510(3)
_cell_length_b 11.488(4)
_cell_length_c 20.740(6)
_cell_measurement_reflns_used 8715
_cell_measurement_temperature 173.1
_cell_measurement_theta_max 27.5
_cell_measurement_theta_min 3.3
_cell_volume 2504.1(13)
_computing_cell_refinement CRYSTALCLEAR
_computing_data_collection CRYSTALCLEAR
_computing_data_reduction CrystalStructure
_computing_publication_material 'CrystalStructure 3.6.0'
_computing_structure_refinement CRYSTALS
_computing_structure_solution SIR92
_diffrn_ambient_temperature 173.2
_diffrn_detector_area_resol_mean 7.31
_diffrn_measured_fraction_theta_full 0.9920
_diffrn_measured_fraction_theta_max 0.9920
_diffrn_measurement_device_type 'Rigaku Mercury'
_diffrn_measurement_method \w
_diffrn_radiation_type 'Mo K\a'
_diffrn_radiation_wavelength 0.7107
_diffrn_reflns_av_R_equivalents 0.028
_diffrn_reflns_limit_h_max 13
_diffrn_reflns_limit_h_min -13
_diffrn_reflns_limit_k_max 14
_diffrn_reflns_limit_k_min -14
_diffrn_reflns_limit_l_max 26
_diffrn_reflns_limit_l_min -21
_diffrn_reflns_number 26624
_diffrn_reflns_theta_full 27.48
_diffrn_reflns_theta_max 27.48
_exptl_absorpt_coefficient_mu 0.504
_exptl_absorpt_correction_T_max 0.904
_exptl_absorpt_correction_T_min 0.828
_exptl_absorpt_correction_type multi-scan
_exptl_absorpt_process_details 'Jacobson, R. (1998) Private communication'
_exptl_crystal_colour colorless
_exptl_crystal_density_diffrn 1.444
_exptl_crystal_density_method 'not measured'
_exptl_crystal_description prism
_exptl_crystal_F_000 1128.00
_exptl_crystal_size_max 0.20
_exptl_crystal_size_mid 0.20
_exptl_crystal_size_min 0.20
_refine_diff_density_max 0.35
_refine_diff_density_min -0.45
_refine_ls_abs_structure_details 'Flack, H. D. (1983), Acta Cryst. A39, 876-881.  2431 Friedel Pairs'
_refine_ls_abs_structure_Flack 0.02(4)
_refine_ls_extinction_method none
_refine_ls_goodness_of_fit_ref 1.003
_refine_ls_hydrogen_treatment refall
_refine_ls_number_parameters 308
_refine_ls_number_reflns 5669
_refine_ls_R_factor_gt 0.0280
_refine_ls_shift/su_max 0.0000
_refine_ls_structure_factor_coef Fsqd
_refine_ls_weighting_details 'w = 1/[0.0003Fo^2^ + 1.0000\s(Fo^2^)]/(4Fo^2^)'
_refine_ls_weighting_scheme calc
_refine_ls_wR_factor_ref 0.0690
_reflns_number_gt 5281
_reflns_number_total 5669
_reflns_threshold_expression F^2^>2.0\s(F^2^)
_cod_data_source_file jo0700474si20070201_120108.cif
_cod_data_source_block '__sato520'
_cod_original_formula_sum 'C26 H26 Cl4 O4 '
_cod_database_code 4022887

loop_
_symmetry_equiv_pos_site_id
_symmetry_equiv_pos_as_xyz
1 +X,+Y,+Z
2 1/2+X,1/2-Y,-Z
3 -X,1/2+Y,1/2-Z
4 1/2-X,-Y,1/2+Z

loop_
_atom_site_label
_atom_site_type_symbol
_atom_site_fract_x
_atom_site_fract_y
_atom_site_fract_z
_atom_site_U_iso_or_equiv
_atom_site_adp_type
_atom_site_occupancy
_atom_site_symmetry_multiplicity
_atom_site_calc_flag
_atom_site_refinement_flags
Cl(1) Cl 0.11871(4) 0.25026(4) 0.12619(2) 0.0405(1) Uani 1.00 1 d .
Cl(2) Cl 0.55113(4) 0.34073(4) 0.25958(2) 0.0376(1) Uani 1.00 1 d .
Cl(3) Cl 0.18924(4) -0.22144(4) 0.38141(2) 0.0437(1) Uani 1.00 1 d .
Cl(4) Cl 0.51791(5) 0.14215(4) 0.36943(2) 0.0418(1) Uani 1.00 1 d .
O(1) O -0.1606(1) 0.2459(1) 0.42012(5) 0.0372(3) Uani 1.00 1 d .
O(2) O 0.2562(1) 0.3272(1) 0.45426(5) 0.0358(3) Uani 1.00 1 d .
O(3) O 0.1767(1) 0.38704(9) 0.25794(5) 0.0276(3) Uani 1.00 1 d .
O(4) O 0.1900(1) 0.09406(9) 0.35796(5) 0.0234(3) Uani 1.00 1 d .
C(1) C 0.0937(2) 0.1190(1) 0.50027(7) 0.0307(4) Uani 1.00 1 d .
C(2) C 0.0338(2) 0.0269(1) 0.47804(8) 0.0323(4) Uani 1.00 1 d .
C(3) C -0.0561(2) 0.0546(1) 0.42407(8) 0.0301(4) Uani 1.00 1 d .
C(4) C -0.0415(1) 0.1878(1) 0.41309(7) 0.0248(4) Uani 1.00 1 d .
C(5) C 0.0163(1) 0.2287(1) 0.34578(7) 0.0222(4) Uani 1.00 1 d .
C(6) C 0.1066(1) 0.3327(1) 0.36467(7) 0.0230(4) Uani 1.00 1 d .
C(7) C 0.1554(1) 0.2974(1) 0.43123(7) 0.0242(4) Uani 1.00 1 d .
C(8) C 0.0337(2) 0.4485(1) 0.37433(8) 0.0325(4) Uani 1.00 1 d .
C(9) C 0.0544(1) 0.2280(1) 0.46538(7) 0.0250(4) Uani 1.00 1 d .
C(10) C 0.2207(1) 0.3547(1) 0.32079(7) 0.0257(4) Uani 1.00 1 d .
C(11) C -0.0880(1) 0.2606(2) 0.29753(8) 0.0305(4) Uani 1.00 1 d .
C(12) C 0.0950(1) 0.1333(1) 0.31417(7) 0.0227(4) Uani 1.00 1 d .
C(13) C 0.2780(2) 0.4033(1) 0.21332(7) 0.0287(4) Uani 1.00 1 d .
C(14) C 0.3374(2) 0.2898(1) 0.19158(7) 0.0261(4) Uani 1.00 1 d .
C(15) C 0.2719(2) 0.2138(1) 0.15048(7) 0.0288(4) Uani 1.00 1 d .
C(16) C 0.3231(2) 0.1110(1) 0.12776(8) 0.0339(4) Uani 1.00 1 d .
C(17) C 0.4450(2) 0.0802(2) 0.14590(9) 0.0384(5) Uani 1.00 1 d .
C(18) C 0.5134(2) 0.1516(2) 0.18676(8) 0.0340(4) Uani 1.00 1 d .
C(19) C 0.4599(1) 0.2544(1) 0.20851(7) 0.0286(4) Uani 1.00 1 d .
C(20) C 0.2756(1) 0.0150(1) 0.32790(7) 0.0259(4) Uani 1.00 1 d .
C(21) C 0.3563(1) -0.0408(1) 0.37923(7) 0.0235(4) Uani 1.00 1 d .
C(22) C 0.3244(2) -0.1476(1) 0.40705(7) 0.0279(4) Uani 1.00 1 d .
C(23) C 0.3984(2) -0.2008(2) 0.45379(8) 0.0361(5) Uani 1.00 1 d .
C(24) C 0.5085(2) -0.1469(2) 0.47393(8) 0.0401(5) Uani 1.00 1 d .
C(25) C 0.5445(2) -0.0412(2) 0.44828(8) 0.0349(4) Uani 1.00 1 d .
C(26) C 0.4683(2) 0.0100(1) 0.40143(7) 0.0272(4) Uani 1.00 1 d .
H(1) H 0.1530 0.1173 0.5335 0.037 Uiso 1.00 1 c R
H(2) H 0.0459 -0.0477 0.4943 0.039 Uiso 1.00 1 c R
H(3) H -0.1429 0.0354 0.4359 0.037 Uiso 1.00 1 c R
H(4) H -0.0333 0.0119 0.3855 0.036 Uiso 1.00 1 c R
H(5) H 0.0100 0.2791 0.4957 0.031 Uiso 1.00 1 c R
H(6) H 0.2730 0.4164 0.3386 0.031 Uiso 1.00 1 c R
H(7) H 0.2720 0.2848 0.3179 0.030 Uiso 1.00 1 c R
H(8) H 0.3429 0.4512 0.2333 0.034 Uiso 1.00 1 c R
H(9) H 0.2461 0.4447 0.1760 0.035 Uiso 1.00 1 c R
H(10) H 0.0403 0.0688 0.3020 0.028 Uiso 1.00 1 c R
H(11) H 0.1349 0.1633 0.2754 0.027 Uiso 1.00 1 c R
H(12) H 0.3293 0.0563 0.2973 0.031 Uiso 1.00 1 c R
H(13) H 0.2285 -0.0442 0.3045 0.031 Uiso 1.00 1 c R
H(14) H 0.2761 0.0629 0.1005 0.041 Uiso 1.00 1 c R
H(15) H 0.4809 0.0116 0.1303 0.046 Uiso 1.00 1 c R
H(16) H 0.5947 0.1305 0.1998 0.041 Uiso 1.00 1 c R
H(17) H 0.3735 -0.2717 0.4716 0.043 Uiso 1.00 1 c R
H(18) H 0.5593 -0.1824 0.5050 0.048 Uiso 1.00 1 c R
H(19) H 0.6182 -0.0045 0.4622 0.042 Uiso 1.00 1 c R
H(20) H -0.0342 0.4370 0.4045 0.039 Uiso 1.00 1 c R
H(21) H -0.0003 0.4741 0.3338 0.039 Uiso 1.00 1 c R
H(22) H 0.0912 0.5064 0.3908 0.039 Uiso 1.00 1 c R
H(23) H -0.0496 0.2855 0.2578 0.037 Uiso 1.00 1 c R
H(24) H -0.1393 0.3225 0.3146 0.037 Uiso 1.00 1 c R
H(25) H -0.1407 0.1938 0.2894 0.037 Uiso 1.00 1 c R
H(26) H -0.1853 0.2250 0.4469 0.045 Uiso 1.00 1 c R

loop_
_atom_site_aniso_label
_atom_site_aniso_U_11
_atom_site_aniso_U_22
_atom_site_aniso_U_33
_atom_site_aniso_U_12
_atom_site_aniso_U_13
_atom_site_aniso_U_23
Cl(1) 0.0371(2) 0.0497(3) 0.0347(2) 0.0015(2) -0.0092(2) -0.0038(2)
Cl(2) 0.0362(2) 0.0462(2) 0.0304(2) -0.0168(2) -0.0013(2) 0.0052(2)
Cl(3) 0.0372(2) 0.0508(3) 0.0432(3) -0.0157(2) 0.0015(2) 0.0035(2)
Cl(4) 0.0521(3) 0.0361(2) 0.0370(2) -0.0132(2) 0.0035(2) -0.0007(2)
O(1) 0.0229(5) 0.0595(8) 0.0293(6) 0.0115(6) 0.0078(5) 0.0060(6)
O(2) 0.0358(7) 0.0446(7) 0.0272(6) -0.0127(6) -0.0085(5) 0.0029(5)
O(3) 0.0321(6) 0.0319(6) 0.0190(5) 0.0036(5) 0.0031(5) 0.0039(5)
O(4) 0.0248(5) 0.0263(5) 0.0190(5) 0.0075(5) -0.0002(4) -0.0027(4)
C(1) 0.0314(9) 0.0375(9) 0.0232(8) -0.0021(7) -0.0025(7) 0.0081(7)
C(2) 0.038(1) 0.0301(8) 0.0284(8) -0.0006(8) 0.0024(7) 0.0078(7)
C(3) 0.0293(8) 0.0375(9) 0.0235(8) -0.0095(7) 0.0019(7) -0.0004(7)
C(4) 0.0200(7) 0.0339(8) 0.0206(7) 0.0029(6) 0.0023(6) 0.0004(6)
C(5) 0.0210(7) 0.0279(8) 0.0178(7) 0.0025(6) -0.0007(5) 0.0011(6)
C(6) 0.0263(8) 0.0233(7) 0.0195(7) 0.0029(6) -0.0014(6) -0.0009(6)
C(7) 0.0299(8) 0.0252(8) 0.0174(7) 0.0018(6) -0.0003(6) -0.0028(6)
C(8) 0.042(1) 0.0283(8) 0.0274(8) 0.0098(7) 0.0055(8) 0.0018(7)
C(9) 0.0283(8) 0.0293(8) 0.0173(7) 0.0012(7) 0.0001(6) -0.0016(6)
C(10) 0.0295(8) 0.0279(8) 0.0197(7) -0.0016(7) -0.0003(6) 0.0020(6)
C(11) 0.0244(8) 0.044(1) 0.0228(7) 0.0057(8) -0.0044(6) 0.0012(7)
C(12) 0.0217(7) 0.0276(8) 0.0188(7) 0.0007(6) -0.0015(6) -0.0013(6)
C(13) 0.0371(9) 0.0255(8) 0.0234(8) -0.0023(7) 0.0045(7) 0.0030(6)
C(14) 0.0321(8) 0.0268(8) 0.0193(7) -0.0046(7) 0.0046(6) 0.0040(6)
C(15) 0.0317(9) 0.0327(9) 0.0219(8) -0.0024(7) 0.0022(6) 0.0021(6)
C(16) 0.044(1) 0.0301(8) 0.0277(8) -0.0029(8) 0.0037(8) -0.0032(7)
C(17) 0.048(1) 0.0323(9) 0.0345(9) 0.0059(8) 0.0107(8) 0.0007(7)
C(18) 0.0309(9) 0.0408(9) 0.0304(9) 0.0059(8) 0.0075(7) 0.0077(8)
C(19) 0.0313(8) 0.0328(8) 0.0216(7) -0.0081(8) 0.0042(6) 0.0045(6)
C(20) 0.0273(8) 0.0295(8) 0.0209(7) 0.0063(7) 0.0017(6) -0.0010(6)
C(21) 0.0240(7) 0.0276(8) 0.0187(7) 0.0055(6) 0.0023(6) -0.0025(6)
C(22) 0.0281(8) 0.0331(8) 0.0225(7) -0.0003(7) 0.0040(6) -0.0013(7)
C(23) 0.047(1) 0.0350(9) 0.0262(8) 0.0034(8) 0.0023(8) 0.0074(7)
C(24) 0.044(1) 0.049(1) 0.0266(8) 0.012(1) -0.0071(8) 0.0037(8)
C(25) 0.0280(8) 0.049(1) 0.0283(8) 0.0011(8) -0.0045(7) -0.0059(8)
C(26) 0.0306(8) 0.0306(8) 0.0206(7) 0.0008(7) 0.0040(6) -0.0033(6)

loop_
_atom_type_symbol
_atom_type_description
_atom_type_scat_dispersion_real
_atom_type_scat_dispersion_imag
_atom_type_scat_source
C C 0.003 0.002
;
International Tables for Crystallography
(1992, Vol. C, Tables 4.2.6.8 and 6.1.1.4)
;
H H 0.000 0.000
;
International Tables for Crystallography
(1992, Vol. C, Table 6.1.1.4)
;
Cl Cl 0.148 0.159
;
International Tables for Crystallography
(1992, Vol. C, Tables 4.2.6.8 and 6.1.1.4)
;
O O 0.011 0.006
;
International Tables for Crystallography
(1992, Vol. C, Tables 4.2.6.8 and 6.1.1.4)
;

loop_
_geom_angle_atom_site_label_1
_geom_angle_atom_site_label_2
_geom_angle_atom_site_label_3
_geom_angle
Cl(1) C(15) C(14) 118.8(1)
Cl(1) C(15) C(16) 117.9(1)
Cl(2) C(19) C(14) 119.7(1)
Cl(2) C(19) C(18) 117.5(1)
Cl(3) C(22) C(21) 119.9(1)
Cl(3) C(22) C(23) 117.2(1)
Cl(4) C(26) C(21) 119.6(1)
Cl(4) C(26) C(25) 117.6(1)
O(1) C(4) C(3) 111.0(1)
O(1) C(4) C(9) 111.1(1)
O(1) C(4) C(5) 106.7(1)
O(2) C(7) C(9) 125.5(1)
O(2) C(7) C(6) 125.1(1)
C(13) O(3) C(10) 112.6(1)
O(3) C(10) C(6) 109.4(1)
O(3) C(13) C(14) 112.9(1)
C(20) O(4) C(12) 111.5(1)
O(4) C(12) C(5) 109.5(1)
O(4) C(20) C(21) 108.6(1)
C(1) C(2) C(3) 113.1(1)
C(9) C(1) C(2) 111.7(1)
C(1) C(9) C(4) 105.5(1)
C(1) C(9) C(7) 118.3(1)
C(2) C(3) C(4) 104.8(1)
C(3) C(4) C(9) 104.7(1)
C(3) C(4) C(5) 117.1(1)
C(4) C(5) C(12) 111.9(1)
C(9) C(4) C(5) 106.1(1)
C(4) C(5) C(6) 103.6(1)
C(4) C(5) C(11) 111.7(1)
C(4) C(9) C(7) 106.7(1)
C(5) C(6) C(7) 103.1(1)
C(5) C(6) C(10) 116.8(1)
C(12) C(5) C(6) 109.0(1)
C(11) C(5) C(6) 114.4(1)
C(5) C(6) C(8) 112.7(1)
C(12) C(5) C(11) 106.3(1)
C(10) C(6) C(7) 108.6(1)
C(6) C(7) C(9) 109.2(1)
C(8) C(6) C(7) 106.1(1)
C(10) C(6) C(8) 108.9(1)
C(13) C(14) C(15) 121.0(1)
C(13) C(14) C(19) 123.8(1)
C(19) C(14) C(15) 115.2(1)
C(14) C(15) C(16) 123.3(2)
C(14) C(19) C(18) 122.8(2)
C(15) C(16) C(17) 119.2(2)
C(16) C(17) C(18) 119.9(2)
C(17) C(18) C(19) 119.7(2)
C(20) C(21) C(22) 122.1(1)
C(20) C(21) C(26) 122.1(1)
C(26) C(21) C(22) 115.8(1)
C(21) C(22) C(23) 122.8(2)
C(21) C(26) C(25) 122.7(2)
C(22) C(23) C(24) 119.0(2)
C(23) C(24) C(25) 120.6(2)
C(24) C(25) C(26) 119.0(2)
H(26) O(1) C(4) 105.1788
O(3) C(10) H(6) 109.9207
O(3) C(10) H(7) 109.8298
O(3) C(13) H(8) 108.8316
O(3) C(13) H(9) 108.9591
O(4) C(12) H(10) 109.9214
O(4) C(12) H(11) 109.7418
O(4) C(20) H(12) 109.9331
O(4) C(20) H(13) 110.1028
H(1) C(1) C(2) 124.3041
C(1) C(2) H(2) 123.3479
H(1) C(1) C(9) 123.9835
C(1) C(9) H(5) 108.7378
H(2) C(2) C(3) 123.5245
C(2) C(3) H(3) 110.8777
C(2) C(3) H(4) 110.7037
H(3) C(3) C(4) 110.7211
H(4) C(3) C(4) 110.7063
H(4) C(3) H(3) 108.9715
C(4) C(9) H(5) 108.5244
C(5) C(11) H(24) 109.7841
C(5) C(11) H(23) 109.3326
C(5) C(11) H(25) 109.6259
C(5) C(12) H(10) 109.8787
C(5) C(12) H(11) 109.6460
C(6) C(8) H(20) 109.5512
C(6) C(8) H(21) 109.5518
C(6) C(8) H(22) 109.2523
C(6) C(10) H(6) 109.8214
C(6) C(10) H(7) 109.6465
C(7) C(9) H(5) 108.6954
H(21) C(8) H(20) 109.6594
H(22) C(8) H(20) 109.4032
H(22) C(8) H(21) 109.4085
H(7) C(10) H(6) 108.1972
H(24) C(11) H(23) 109.4097
H(25) C(11) H(23) 109.2497
H(25) C(11) H(24) 109.4237
H(11) C(12) H(10) 108.1020
H(8) C(13) C(14) 109.0363
H(9) C(13) C(14) 109.1335
H(9) C(13) H(8) 107.8655
C(15) C(16) H(14) 120.5157
H(14) C(16) C(17) 120.3163
C(16) C(17) H(15) 119.8986
H(15) C(17) C(18) 120.2460
C(17) C(18) H(16) 120.2011
H(16) C(18) C(19) 120.1087
H(12) C(20) C(21) 110.0513
H(13) C(20) C(21) 110.0609
H(13) C(20) H(12) 108.1181
C(22) C(23) H(17) 120.3443
H(17) C(23) C(24) 120.6043
C(23) C(24) H(18) 119.6371
H(18) C(24) C(25) 119.7373
C(24) C(25) H(19) 120.5541
H(19) C(25) C(26) 120.4624

loop_
_geom_bond_atom_site_label_1
_geom_bond_atom_site_label_2
_geom_bond_distance
Cl(1) C(15) 1.738(2)
Cl(2) C(19) 1.739(2)
Cl(3) C(22) 1.738(2)
Cl(4) C(26) 1.737(2)
O(1) C(4) 1.426(2)
O(2) C(7) 1.212(2)
O(3) C(10) 1.432(2)
O(3) C(13) 1.423(2)
O(4) C(12) 1.423(2)
O(4) C(20) 1.423(2)
C(1) C(2) 1.314(2)
C(1) C(9) 1.503(2)
C(2) C(3) 1.499(2)
C(3) C(4) 1.555(2)
C(4) C(5) 1.593(2)
C(4) C(9) 1.551(2)
C(5) C(6) 1.575(2)
C(5) C(11) 1.529(2)
C(5) C(12) 1.521(2)
C(6) C(7) 1.527(2)
C(6) C(8) 1.548(2)
C(6) C(10) 1.526(2)
C(7) C(9) 1.505(2)
C(8) C(6) 1.548(2)
C(13) C(14) 1.514(2)
C(14) C(15) 1.401(2)
C(14) C(19) 1.395(2)
C(15) C(16) 1.381(2)
C(16) C(17) 1.381(3)
C(17) C(18) 1.382(3)
C(18) C(19) 1.383(2)
C(20) C(21) 1.504(2)
C(21) C(22) 1.396(2)
C(21) C(26) 1.392(2)
C(22) C(23) 1.384(2)
C(23) C(24) 1.377(3)
C(24) C(25) 1.378(3)
C(25) C(26) 1.390(2)
O(1) H(26) 0.6589
C(1) H(1) 0.9294
C(2) H(2) 0.9296
C(3) H(3) 0.9695
C(3) H(4) 0.9693
C(8) H(20) 0.9589
C(8) H(21) 0.9589
C(8) H(22) 0.9619
C(9) H(5) 0.9790
C(10) H(6) 0.9705
C(10) H(7) 0.9700
C(11) H(23) 0.9613
C(11) H(24) 0.9593
C(11) H(25) 0.9612
C(12) H(10) 0.9709
C(12) H(11) 0.9708
C(13) H(8) 0.9700
C(13) H(9) 0.9692
C(16) H(14) 0.9316
C(17) H(15) 0.9312
C(18) H(16) 0.9284
C(20) H(12) 0.9723
C(20) H(13) 0.9715
C(23) H(17) 0.9323
C(24) H(18) 0.9311
C(25) H(19) 0.9285
H(20) C(8) 0.9589
H(21) C(8) 0.9589
H(22) C(8) 0.9619

loop_
_cod_related_entry_id
_cod_related_entry_database
_cod_related_entry_code
1 ChemSpider 17284157
